data_4333721
loop_
_publ_author_name
'Silvio Stute'
'Linda G\"otzke'
'Dirk Meyer'
'Mohamed L. Merroun'
'Peter Rapta'
'Olga Kataeva'
'Wilhelm Seichter'
'Kerstin Gloe'
'Lothar Dunsch'
'Karsten Gloe'

_publ_contact_author_email karsten.gloe@chemie.tu-dresden.de
_publ_contact_author_name 'Karsten Gloe'
_publ_section_title
;
 Molecular Structure, UV/Vis Spectra, and Cyclic Voltammograms of Mn(II),
 Co(II), and Zn(II) 5,10,15,20-Tetraphenyl-21-oxaporphyrins
;
_journal_name_full 'Inorganic Chemistry'
_journal_page_first 1515
_journal_page_last 1524
_journal_paper_doi 10.1021/ic302268h
_journal_volume 52
_journal_year 2013
_chemical_formula_sum 'C44 H28 Cl Co N3 O'
_chemical_formula_weight 709.07
_chemical_name_systematic CoClOTPP
_space_group_IT_number 14
_symmetry_cell_setting monoclinic
_symmetry_space_group_name_Hall '-P 2yn'
_symmetry_space_group_name_H-M 'P 1 21/n 1'
_atom_sites_solution_hydrogens geom
_atom_sites_solution_primary direct
_atom_sites_solution_secondary difmap
_audit_creation_method SHELXL-97
_cell_angle_alpha 90.00
_cell_angle_beta 90.61(1)
_cell_angle_gamma 90.00
_cell_formula_units_Z 4
_cell_length_a 10.162(1)
_cell_length_b 15.936(1)
_cell_length_c 20.933(1)
_cell_measurement_reflns_used 365
_cell_measurement_temperature 293(2)
_cell_measurement_theta_max 22.27
_cell_measurement_theta_min 3.42
_cell_volume 3389.7(4)
_computing_cell_refinement 'Dirax/lsq (Duisenberg, 1992)'
_computing_data_collection 'Collect (Nonius BV, 1999)'
_computing_data_reduction 'EvalCCD (Duisenberg et al., 2003)'
_computing_molecular_graphics 'ORTEP-3 for Windows (Farrugia, 1997)'
_computing_publication_material 'WinGX(Farrugia 1999),enCIFer(Allen et al.)'
_computing_structure_refinement 'SHELXL-97 (Sheldrick, 1997)'
_computing_structure_solution 'SIR2004 (Burla et al., 2005)'
_diffrn_ambient_temperature 293(2)
_diffrn_detector_area_resol_mean 9
_diffrn_measured_fraction_theta_full 0.997
_diffrn_measured_fraction_theta_max 0.997
_diffrn_measurement_device_type KappaCCD
_diffrn_measurement_method \f
_diffrn_radiation_monochromator graphite
_diffrn_radiation_source 'fine-focus sealed tube'
_diffrn_radiation_type MoK\a
_diffrn_radiation_wavelength 0.71073
_diffrn_reflns_av_R_equivalents 0.0282
_diffrn_reflns_av_sigmaI/netI 0.0173
_diffrn_reflns_limit_h_max 13
_diffrn_reflns_limit_h_min -13
_diffrn_reflns_limit_k_max 19
_diffrn_reflns_limit_k_min -21
_diffrn_reflns_limit_l_max 27
_diffrn_reflns_limit_l_min -27
_diffrn_reflns_number 66665
_diffrn_reflns_theta_full 28.00
_diffrn_reflns_theta_max 28.00
_diffrn_reflns_theta_min 3.06
_exptl_absorpt_coefficient_mu 0.626
_exptl_absorpt_correction_T_max 0.855
_exptl_absorpt_correction_T_min 0.804
_exptl_absorpt_correction_type multi-scan
_exptl_absorpt_process_details 'SADABS version 2.10'
_exptl_crystal_colour 'dark blue'
_exptl_crystal_density_diffrn 1.389
_exptl_crystal_description block
_exptl_crystal_F_000 1460
_exptl_crystal_size_max 0.68
_exptl_crystal_size_mid 0.29
_exptl_crystal_size_min 0.25
_refine_diff_density_max 0.682
_refine_diff_density_min -0.666
_refine_diff_density_rms 0.048
_refine_ls_extinction_method none
_refine_ls_goodness_of_fit_ref 1.065
_refine_ls_hydrogen_treatment constr
_refine_ls_matrix_type full
_refine_ls_number_parameters 451
_refine_ls_number_reflns 8156
_refine_ls_number_restraints 0
_refine_ls_restrained_S_all 1.065
_refine_ls_R_factor_all 0.0653
_refine_ls_R_factor_gt 0.0461
_refine_ls_shift/su_max 0.000
_refine_ls_shift/su_mean 0.000
_refine_ls_structure_factor_coef Fsqd
_refine_ls_weighting_details 'calc w=1/[\s^2^(Fo^2^)+(0.0514P)^2^+2.1403P] where P=(Fo^2^+2Fc^2^)/3'
_refine_ls_weighting_scheme calc
_refine_ls_wR_factor_gt 0.1152
_refine_ls_wR_factor_ref 0.1267
_reflns_number_gt 6230
_reflns_number_total 8156
_reflns_threshold_expression >2sigma(I)
_cod_data_source_file ic302268h_si_001_4.cif
_cod_data_source_block CoClOtpp
_cod_original_sg_symbol_H-M 'P 21/n'
_cod_database_code 4333721

loop_
_symmetry_equiv_pos_as_xyz
'x, y, z'
'-x+1/2, y+1/2, -z+1/2'
'-x, -y, -z'
'x-1/2, -y-1/2, z-1/2'

loop_
_atom_site_label
_atom_site_type_symbol
_atom_site_fract_x
_atom_site_fract_y
_atom_site_fract_z
_atom_site_U_iso_or_equiv
_atom_site_adp_type
_atom_site_occupancy
_atom_site_symmetry_multiplicity
_atom_site_calc_flag
_atom_site_refinement_flags
Co Co 0.86210(3) 0.17879(2) 0.149663(14) 0.04838(11) Uani 1 1 d .
Cl Cl 0.66053(7) 0.22912(6) 0.17014(4) 0.0732(2) Uani 1 1 d .
O21 O 0.83073(17) 0.04490(10) 0.17512(7) 0.0516(4) Uani 1 1 d .
N22 N 0.95970(18) 0.18617(11) 0.23712(8) 0.0403(4) Uani 1 1 d .
N23 N 0.97909(18) 0.27934(11) 0.11916(8) 0.0413(4) Uani 1 1 d .
N24 N 0.85776(18) 0.13715(11) 0.05699(8) 0.0404(4) Uani 1 1 d .
C1 C 0.7826(2) -0.01659(14) 0.13506(10) 0.0456(5) Uani 1 1 d .
C2 C 0.7597(3) -0.09019(15) 0.17138(12) 0.0558(6) Uani 1 1 d .
H2 H 0.7263 -0.1406 0.1559 0.067 Uiso 1 1 calc R
C3 C 0.7952(3) -0.07397(15) 0.23275(12) 0.0561(6) Uani 1 1 d .
H3 H 0.7919 -0.1114 0.2668 0.067 Uiso 1 1 calc R
C4 C 0.8385(2) 0.01086(14) 0.23551(10) 0.0455(5) Uani 1 1 d .
C5 C 0.8902(2) 0.05323(14) 0.28817(10) 0.0432(5) Uani 1 1 d .
C6 C 0.9433(2) 0.13424(14) 0.28897(10) 0.0432(5) Uani 1 1 d .
C7 C 0.9925(3) 0.17540(15) 0.34522(11) 0.0519(6) Uani 1 1 d .
H7 H 0.9920 0.1539 0.3865 0.062 Uiso 1 1 calc R
C8 C 1.0395(2) 0.25065(16) 0.32761(11) 0.0522(6) Uani 1 1 d .
H8 H 1.0775 0.2907 0.3543 0.063 Uiso 1 1 calc R
C9 C 1.0200(2) 0.25750(14) 0.25987(10) 0.0443(5) Uani 1 1 d .
C10 C 1.0600(2) 0.32633(14) 0.22349(10) 0.0460(5) Uani 1 1 d .
C11 C 1.0424(2) 0.33577(15) 0.15766(10) 0.0469(5) Uani 1 1 d .
C12 C 1.0916(3) 0.40332(16) 0.11947(11) 0.0577(6) Uani 1 1 d .
H12 H 1.1372 0.4502 0.1342 0.069 Uiso 1 1 calc R
C13 C 1.0591(3) 0.38613(16) 0.05798(11) 0.0563(6) Uani 1 1 d .
H13 H 1.0786 0.4189 0.0226 0.068 Uiso 1 1 calc R
C14 C 0.9890(2) 0.30825(14) 0.05760(10) 0.0454(5) Uani 1 1 d .
C15 C 0.9413(2) 0.26576(14) 0.00438(10) 0.0428(5) Uani 1 1 d .
C16 C 0.8808(2) 0.18705(14) 0.00459(10) 0.0430(5) Uani 1 1 d .
C17 C 0.8385(3) 0.14401(15) -0.05230(10) 0.0524(6) Uani 1 1 d .
H17 H 0.8442 0.1639 -0.0940 0.063 Uiso 1 1 calc R
C18 C 0.7893(3) 0.06999(15) -0.03416(10) 0.0530(6) Uani 1 1 d .
H18 H 0.7530 0.0294 -0.0609 0.064 Uiso 1 1 calc R
C19 C 0.8027(2) 0.06444(14) 0.03393(10) 0.0440(5) Uani 1 1 d .
C20 C 0.7666(2) -0.00620(14) 0.06954(10) 0.0435(5) Uani 1 1 d .
C25 C 0.7083(2) -0.07783(13) 0.03249(10) 0.0453(5) Uani 1 1 d .
C26 C 0.7837(3) -0.12118(16) -0.01175(13) 0.0567(6) Uani 1 1 d .
H26 H 0.8728 -0.1090 -0.0155 0.068 Uiso 1 1 calc R
C27 C 0.7272(3) -0.18227(16) -0.05030(14) 0.0668(7) Uani 1 1 d .
H27 H 0.7782 -0.2106 -0.0800 0.080 Uiso 1 1 calc R
C28 C 0.5963(3) -0.20100(17) -0.04469(15) 0.0705(8) Uani 1 1 d .
H28 H 0.5581 -0.2417 -0.0708 0.085 Uiso 1 1 calc R
C29 C 0.5222(3) -0.1599(2) -0.00078(17) 0.0781(9) Uani 1 1 d .
H29 H 0.4337 -0.1734 0.0034 0.094 Uiso 1 1 calc R
C30 C 0.5773(3) -0.09815(18) 0.03785(14) 0.0631(7) Uani 1 1 d .
H30 H 0.5254 -0.0704 0.0675 0.076 Uiso 1 1 calc R
C31 C 0.8967(2) 0.00438(14) 0.34930(10) 0.0480(5) Uani 1 1 d .
C32 C 0.7853(3) -0.01210(18) 0.38409(13) 0.0641(7) Uani 1 1 d .
H32 H 0.7039 0.0077 0.3700 0.077 Uiso 1 1 calc R
C33 C 0.7945(4) -0.0584(2) 0.44034(14) 0.0763(9) Uani 1 1 d .
H33 H 0.7194 -0.0690 0.4640 0.092 Uiso 1 1 calc R
C34 C 0.9133(4) -0.08819(19) 0.46086(13) 0.0753(9) Uani 1 1 d .
H34 H 0.9189 -0.1194 0.4983 0.090 Uiso 1 1 calc R
C35 C 1.0243(3) -0.07246(18) 0.42657(13) 0.0712(8) Uani 1 1 d .
H35 H 1.1052 -0.0929 0.4407 0.085 Uiso 1 1 calc R
C36 C 1.0162(3) -0.02625(17) 0.37094(12) 0.0581(6) Uani 1 1 d .
H36 H 1.0920 -0.0156 0.3478 0.070 Uiso 1 1 calc R
C37 C 1.1365(3) 0.39416(17) 0.25741(10) 0.0554(6) Uani 1 1 d .
C38 C 1.0761(4) 0.46533(19) 0.27992(14) 0.0770(9) Uani 1 1 d .
H38 H 0.9855 0.4715 0.2752 0.092 Uiso 1 1 calc R
C39 C 1.1498(5) 0.5284(2) 0.30975(15) 0.1015(14) Uani 1 1 d .
H39 H 1.1079 0.5761 0.3250 0.122 Uiso 1 1 calc R
C40 C 1.2806(6) 0.5206(3) 0.31649(16) 0.1126(19) Uani 1 1 d .
H40 H 1.3296 0.5634 0.3353 0.135 Uiso 1 1 calc R
C41 C 1.3415(4) 0.4497(4) 0.29570(17) 0.1088(16) Uani 1 1 d .
H41 H 1.4320 0.4441 0.3014 0.131 Uiso 1 1 calc R
C42 C 1.2705(3) 0.3853(3) 0.26587(14) 0.0825(10) Uani 1 1 d .
H42 H 1.3131 0.3371 0.2519 0.099 Uiso 1 1 calc R
C43 C 0.9638(2) 0.30280(14) -0.06046(10) 0.0464(5) Uani 1 1 d .
C44 C 1.0839(3) 0.2930(2) -0.08942(13) 0.0680(7) Uani 1 1 d .
H44 H 1.1547 0.2712 -0.0664 0.082 Uiso 1 1 calc R
C45 C 1.0995(4) 0.3157(2) -0.15288(15) 0.0787(9) Uani 1 1 d .
H45 H 1.1800 0.3071 -0.1726 0.094 Uiso 1 1 calc R
C46 C 0.9982(4) 0.35046(18) -0.18636(12) 0.0706(8) Uani 1 1 d .
H46 H 1.0093 0.3654 -0.2289 0.085 Uiso 1 1 calc R
C47 C 0.8802(3) 0.3634(2) -0.15759(12) 0.0708(8) Uani 1 1 d .
H47 H 0.8115 0.3885 -0.1802 0.085 Uiso 1 1 calc R
C48 C 0.8625(3) 0.33919(18) -0.09466(11) 0.0611(7) Uani 1 1 d .
H48 H 0.7815 0.3476 -0.0754 0.073 Uiso 1 1 calc R

loop_
_atom_site_aniso_label
_atom_site_aniso_U_11
_atom_site_aniso_U_22
_atom_site_aniso_U_33
_atom_site_aniso_U_23
_atom_site_aniso_U_13
_atom_site_aniso_U_12
Co 0.04920(18) 0.0591(2) 0.03676(16) -0.00267(13) -0.00393(12) 0.00252(14)
Cl 0.0575(4) 0.0991(6) 0.0630(4) -0.0113(4) 0.0013(3) 0.0195(4)
O21 0.0665(10) 0.0489(9) 0.0393(8) 0.0035(7) -0.0073(7) -0.0040(8)
N22 0.0461(9) 0.0399(9) 0.0349(8) 0.0059(7) -0.0054(7) -0.0068(7)
N23 0.0499(10) 0.0449(10) 0.0291(8) 0.0029(7) -0.0022(7) -0.0120(8)
N24 0.0528(10) 0.0377(9) 0.0308(8) 0.0011(7) 0.0013(7) -0.0056(8)
C1 0.0555(13) 0.0401(11) 0.0411(11) 0.0006(9) -0.0059(9) -0.0043(10)
C2 0.0770(17) 0.0428(12) 0.0475(12) 0.0052(10) -0.0101(11) -0.0122(12)
C3 0.0766(17) 0.0461(13) 0.0454(12) 0.0097(10) -0.0088(11) -0.0119(12)
C4 0.0542(13) 0.0448(12) 0.0373(10) 0.0074(9) -0.0047(9) -0.0025(10)
C5 0.0515(12) 0.0442(11) 0.0338(10) 0.0085(8) -0.0033(8) -0.0041(9)
C6 0.0460(11) 0.0467(12) 0.0369(10) 0.0078(9) -0.0034(8) -0.0036(9)
C7 0.0658(15) 0.0546(13) 0.0351(10) 0.0076(10) -0.0086(10) -0.0107(11)
C8 0.0632(14) 0.0550(13) 0.0380(11) 0.0025(10) -0.0117(10) -0.0144(11)
C9 0.0466(11) 0.0479(12) 0.0384(10) 0.0042(9) -0.0068(9) -0.0075(10)
C10 0.0521(12) 0.0474(12) 0.0382(10) 0.0029(9) -0.0067(9) -0.0130(10)
C11 0.0528(12) 0.0486(12) 0.0391(11) 0.0043(9) -0.0047(9) -0.0128(10)
C12 0.0733(16) 0.0539(14) 0.0459(12) 0.0074(11) -0.0079(11) -0.0246(12)
C13 0.0725(16) 0.0543(14) 0.0420(12) 0.0102(10) -0.0039(11) -0.0189(12)
C14 0.0532(12) 0.0481(12) 0.0348(10) 0.0063(9) -0.0007(9) -0.0050(10)
C15 0.0513(12) 0.0457(11) 0.0315(9) 0.0043(8) 0.0012(8) -0.0014(9)
C16 0.0525(12) 0.0444(11) 0.0323(9) 0.0008(8) 0.0015(8) -0.0015(10)
C17 0.0756(16) 0.0502(13) 0.0314(10) 0.0010(9) 0.0000(10) -0.0059(12)
C18 0.0768(16) 0.0477(13) 0.0345(10) -0.0048(9) -0.0049(10) -0.0072(12)
C19 0.0545(12) 0.0424(11) 0.0351(10) -0.0011(8) -0.0009(9) -0.0029(10)
C20 0.0513(12) 0.0401(11) 0.0390(10) -0.0019(9) -0.0049(9) -0.0036(9)
C25 0.0578(13) 0.0379(11) 0.0399(11) 0.0003(9) -0.0091(9) -0.0035(10)
C26 0.0584(14) 0.0493(13) 0.0623(15) -0.0076(11) -0.0067(11) 0.0067(11)
C27 0.088(2) 0.0484(14) 0.0634(16) -0.0132(12) -0.0119(14) 0.0135(14)
C28 0.091(2) 0.0447(14) 0.0750(19) -0.0110(13) -0.0322(16) -0.0034(14)
C29 0.0652(18) 0.0715(19) 0.097(2) -0.0146(18) -0.0107(16) -0.0185(15)
C30 0.0633(16) 0.0607(16) 0.0654(16) -0.0111(13) 0.0028(12) -0.0103(13)
C31 0.0673(14) 0.0422(11) 0.0343(10) 0.0065(9) -0.0072(10) -0.0088(10)
C32 0.0709(17) 0.0689(17) 0.0526(14) 0.0185(13) -0.0019(12) -0.0126(14)
C33 0.099(2) 0.078(2) 0.0516(15) 0.0194(14) 0.0061(15) -0.0258(18)
C34 0.123(3) 0.0603(16) 0.0428(13) 0.0179(12) -0.0112(16) -0.0122(17)
C35 0.095(2) 0.0637(17) 0.0547(15) 0.0142(13) -0.0176(15) 0.0069(16)
C36 0.0696(16) 0.0587(15) 0.0458(12) 0.0106(11) -0.0063(11) 0.0013(12)
C37 0.0702(16) 0.0611(15) 0.0348(10) 0.0097(10) -0.0108(10) -0.0294(13)
C38 0.113(3) 0.0572(17) 0.0597(16) 0.0021(13) -0.0247(16) -0.0217(17)
C39 0.186(4) 0.0623(19) 0.0552(17) 0.0052(14) -0.036(2) -0.042(2)
C40 0.175(5) 0.115(3) 0.0471(17) 0.0149(19) -0.030(2) -0.098(3)
C41 0.096(3) 0.168(4) 0.062(2) 0.013(2) -0.0154(18) -0.083(3)
C42 0.0690(18) 0.120(3) 0.0580(16) 0.0022(17) -0.0077(14) -0.0411(19)
C43 0.0649(14) 0.0437(11) 0.0305(9) 0.0046(8) 0.0008(9) -0.0064(10)
C44 0.0675(17) 0.0791(19) 0.0577(15) 0.0265(14) 0.0096(13) 0.0005(15)
C45 0.087(2) 0.086(2) 0.0638(18) 0.0264(16) 0.0298(16) 0.0036(17)
C46 0.112(2) 0.0612(16) 0.0390(12) 0.0146(12) 0.0130(14) -0.0017(16)
C47 0.098(2) 0.0734(18) 0.0412(13) 0.0141(12) -0.0029(14) 0.0148(17)
C48 0.0765(18) 0.0694(17) 0.0374(12) 0.0060(11) 0.0048(11) 0.0103(14)

loop_
_atom_type_symbol
_atom_type_description
_atom_type_scat_dispersion_real
_atom_type_scat_dispersion_imag
_atom_type_scat_source
C C 0.0033 0.0016 'International Tables Vol C Tables 4.2.6.8 and 6.1.1.4'
H H 0.0000 0.0000 'International Tables Vol C Tables 4.2.6.8 and 6.1.1.4'
N N 0.0061 0.0033 'International Tables Vol C Tables 4.2.6.8 and 6.1.1.4'
O O 0.0106 0.0060 'International Tables Vol C Tables 4.2.6.8 and 6.1.1.4'
Cl Cl 0.1484 0.1585 'International Tables Vol C Tables 4.2.6.8 and 6.1.1.4'
Co Co 0.3494 0.9721 'International Tables Vol C Tables 4.2.6.8 and 6.1.1.4'

loop_
_geom_angle_atom_site_label_1
_geom_angle_atom_site_label_2
_geom_angle_atom_site_label_3
_geom_angle
N24 Co N22 149.08(8)
N24 Co N23 88.04(7)
N22 Co N23 87.60(7)
N24 Co O21 85.09(6)
N22 Co O21 84.92(6)
N23 Co O21 152.73(7)
N24 Co Cl 106.61(6)
N22 Co Cl 103.86(6)
N23 Co Cl 107.83(6)
O21 Co Cl 99.42(5)
C1 O21 C4 107.19(17)
C1 O21 Co 126.04(13)
C4 O21 Co 126.23(14)
C9 N22 C6 106.34(17)
C9 N22 Co 124.03(13)
C6 N22 Co 126.91(14)
C11 N23 C14 107.12(17)
C11 N23 Co 126.06(14)
C14 N23 Co 126.09(14)
C19 N24 C16 106.24(17)
C19 N24 Co 127.64(14)
C16 N24 Co 124.38(14)
O21 C1 C20 123.62(19)
O21 C1 C2 108.74(19)
C20 C1 C2 127.6(2)
C3 C2 C1 107.9(2)
C2 C3 C4 107.4(2)
O21 C4 C5 123.64(19)
O21 C4 C3 108.80(19)
C5 C4 C3 127.4(2)
C4 C5 C6 126.84(19)
C4 C5 C31 115.95(19)
C6 C5 C31 117.09(19)
N22 C6 C5 126.52(19)
N22 C6 C7 109.19(19)
C5 C6 C7 124.28(19)
C8 C7 C6 107.8(2)
C7 C8 C9 107.1(2)
N22 C9 C10 126.24(19)
N22 C9 C8 109.64(19)
C10 C9 C8 124.1(2)
C11 C10 C9 126.0(2)
C11 C10 C37 116.63(19)
C9 C10 C37 117.26(19)
N23 C11 C10 124.5(2)
N23 C11 C12 109.30(19)
C10 C11 C12 126.1(2)
C13 C12 C11 107.2(2)
C12 C13 C14 107.3(2)
N23 C14 C15 124.2(2)
N23 C14 C13 109.11(19)
C15 C14 C13 126.7(2)
C14 C15 C16 125.88(19)
C14 C15 C43 118.66(19)
C16 C15 C43 115.30(19)
N24 C16 C15 126.84(19)
N24 C16 C17 109.44(19)
C15 C16 C17 123.65(19)
C18 C17 C16 107.16(19)
C17 C18 C19 107.8(2)
N24 C19 C20 126.81(19)
N24 C19 C18 109.37(19)
C20 C19 C18 123.8(2)
C1 C20 C19 126.3(2)
C1 C20 C25 117.49(19)
C19 C20 C25 116.15(18)
C30 C25 C26 118.5(2)
C30 C25 C20 121.0(2)
C26 C25 C20 120.3(2)
C27 C26 C25 120.6(3)
C28 C27 C26 120.0(3)
C29 C28 C27 119.8(3)
C28 C29 C30 120.8(3)
C25 C30 C29 120.3(3)
C32 C31 C36 118.9(2)
C32 C31 C5 121.4(2)
C36 C31 C5 119.6(2)
C31 C32 C33 120.0(3)
C34 C33 C32 120.2(3)
C33 C34 C35 120.2(3)
C34 C35 C36 120.0(3)
C35 C36 C31 120.6(3)
C38 C37 C42 119.0(3)
C38 C37 C10 121.6(3)
C42 C37 C10 119.5(3)
C37 C38 C39 120.5(4)
C40 C39 C38 120.4(4)
C39 C40 C41 119.8(3)
C40 C41 C42 121.2(4)
C37 C42 C41 119.1(4)
C48 C43 C44 118.7(2)
C48 C43 C15 121.1(2)
C44 C43 C15 119.9(2)
C43 C44 C45 120.2(3)
C46 C45 C44 120.4(3)
C45 C46 C47 120.0(2)
C46 C47 C48 120.1(3)
C43 C48 C47 120.5(3)

loop_
_geom_bond_atom_site_label_1
_geom_bond_atom_site_label_2
_geom_bond_distance
Co N24 2.0503(17)
Co N22 2.0761(17)
Co N23 2.0987(17)
Co O21 2.2230(16)
Co Cl 2.2453(8)
O21 C1 1.376(3)
O21 C4 1.377(3)
N22 C9 1.374(3)
N22 C6 1.376(3)
N23 C11 1.364(3)
N23 C14 1.373(3)
N24 C19 1.372(3)
N24 C16 1.377(3)
C1 C20 1.389(3)
C1 C2 1.418(3)
C2 C3 1.355(3)
C3 C4 1.423(3)
C4 C5 1.391(3)
C5 C6 1.399(3)
C5 C31 1.499(3)
C6 C7 1.433(3)
C7 C8 1.344(3)
C8 C9 1.434(3)
C9 C10 1.398(3)
C10 C11 1.396(3)
C10 C37 1.505(3)
C11 C12 1.434(3)
C12 C13 1.353(3)
C13 C14 1.431(3)
C14 C15 1.387(3)
C15 C16 1.397(3)
C15 C43 1.500(3)
C16 C17 1.436(3)
C17 C18 1.338(3)
C18 C19 1.433(3)
C19 C20 1.401(3)
C20 C25 1.499(3)
C25 C30 1.376(4)
C25 C26 1.391(3)
C26 C27 1.385(4)
C27 C28 1.370(5)
C28 C29 1.362(5)
C29 C30 1.388(4)
C31 C32 1.378(4)
C31 C36 1.381(4)
C32 C33 1.391(4)
C33 C34 1.363(5)
C34 C35 1.366(5)
C35 C36 1.379(3)
C37 C38 1.375(4)
C37 C42 1.378(4)
C38 C39 1.397(4)
C39 C40 1.342(7)
C40 C41 1.361(7)
C41 C42 1.399(5)
C43 C48 1.376(4)
C43 C44 1.377(4)
C44 C45 1.387(4)
C45 C46 1.357(5)
C46 C47 1.363(4)
C47 C48 1.386(3)

loop_
_geom_torsion_atom_site_label_1
_geom_torsion_atom_site_label_2
_geom_torsion_atom_site_label_3
_geom_torsion_atom_site_label_4
_geom_torsion
N24 Co O21 C1 -19.27(18)
N22 Co O21 C1 -169.98(18)
N23 Co O21 C1 -95.3(2)
Cl Co O21 C1 86.78(18)
N24 Co O21 C4 170.27(18)
N22 Co O21 C4 19.56(18)
N23 Co O21 C4 94.2(2)
Cl Co O21 C4 -83.68(18)
N24 Co N22 C9 106.4(2)
N23 Co N22 C9 24.28(18)
O21 Co N22 C9 178.03(18)
Cl Co N22 C9 -83.50(18)
N24 Co N22 C6 -94.8(2)
N23 Co N22 C6 -177.00(19)
O21 Co N22 C6 -23.25(18)
Cl Co N22 C6 75.22(19)
N24 Co N23 C11 -170.9(2)
N22 Co N23 C11 -21.5(2)
O21 Co N23 C11 -95.6(2)
Cl Co N23 C11 82.29(19)
N24 Co N23 C14 20.17(19)
N22 Co N23 C14 169.55(19)
O21 Co N23 C14 95.5(2)
Cl Co N23 C14 -86.66(19)
N22 Co N24 C19 93.3(2)
N23 Co N24 C19 175.34(19)
O21 Co N24 C19 21.75(19)
Cl Co N24 C19 -76.63(19)
N22 Co N24 C16 -103.9(2)
N23 Co N24 C16 -21.84(18)
O21 Co N24 C16 -175.42(18)
Cl Co N24 C16 86.20(18)
C4 O21 C1 C20 -177.1(2)
Co O21 C1 C20 10.9(3)
C4 O21 C1 C2 0.2(3)
Co O21 C1 C2 -171.80(16)
O21 C1 C2 C3 -0.8(3)
C20 C1 C2 C3 176.4(3)
C1 C2 C3 C4 1.1(3)
C1 O21 C4 C5 176.2(2)
Co O21 C4 C5 -11.8(3)
C1 O21 C4 C3 0.5(3)
Co O21 C4 C3 172.43(16)
C2 C3 C4 O21 -1.0(3)
C2 C3 C4 C5 -176.5(3)
O21 C4 C5 C6 -1.1(4)
C3 C4 C5 C6 173.8(3)
O21 C4 C5 C31 -177.0(2)
C3 C4 C5 C31 -2.1(4)
C9 N22 C6 C5 -177.5(2)
Co N22 C6 C5 20.8(3)
C9 N22 C6 C7 1.1(3)
Co N22 C6 C7 -160.59(16)
C4 C5 C6 N22 -3.0(4)
C31 C5 C6 N22 172.9(2)
C4 C5 C6 C7 178.5(2)
C31 C5 C6 C7 -5.6(3)
N22 C6 C7 C8 -0.8(3)
C5 C6 C7 C8 177.9(2)
C6 C7 C8 C9 0.1(3)
C6 N22 C9 C10 177.6(2)
Co N22 C9 C10 -20.0(3)
C6 N22 C9 C8 -1.1(3)
Co N22 C9 C8 161.28(16)
C7 C8 C9 N22 0.7(3)
C7 C8 C9 C10 -178.1(2)
N22 C9 C10 C11 1.8(4)
C8 C9 C10 C11 -179.6(2)
N22 C9 C10 C37 -174.0(2)
C8 C9 C10 C37 4.5(4)
C14 N23 C11 C10 -176.5(2)
Co N23 C11 C10 12.8(4)
C14 N23 C11 C12 1.2(3)
Co N23 C11 C12 -169.48(17)
C9 C10 C11 N23 2.2(4)
C37 C10 C11 N23 178.0(2)
C9 C10 C11 C12 -175.1(3)
C37 C10 C11 C12 0.7(4)
N23 C11 C12 C13 -1.0(3)
C10 C11 C12 C13 176.7(3)
C11 C12 C13 C14 0.3(3)
C11 N23 C14 C15 177.1(2)
Co N23 C14 C15 -12.2(3)
C11 N23 C14 C13 -1.0(3)
Co N23 C14 C13 169.68(17)
C12 C13 C14 N23 0.4(3)
C12 C13 C14 C15 -177.6(3)
N23 C14 C15 C16 -2.3(4)
C13 C14 C15 C16 175.5(2)
N23 C14 C15 C43 -177.5(2)
C13 C14 C15 C43 0.3(4)
C19 N24 C16 C15 -177.0(2)
Co N24 C16 C15 17.1(3)
C19 N24 C16 C17 0.1(3)
Co N24 C16 C17 -165.79(16)
C14 C15 C16 N24 -0.3(4)
C43 C15 C16 N24 175.0(2)
C14 C15 C16 C17 -177.0(2)
C43 C15 C16 C17 -1.7(3)
N24 C16 C17 C18 0.8(3)
C15 C16 C17 C18 178.0(2)
C16 C17 C18 C19 -1.3(3)
C16 N24 C19 C20 177.7(2)
Co N24 C19 C20 -17.0(3)
C16 N24 C19 C18 -0.9(3)
Co N24 C19 C18 164.37(16)
C17 C18 C19 N24 1.4(3)
C17 C18 C19 C20 -177.2(2)
O21 C1 C20 C19 3.8(4)
C2 C1 C20 C19 -173.0(3)
O21 C1 C20 C25 -177.8(2)
C2 C1 C20 C25 5.4(4)
N24 C19 C20 C1 -1.5(4)
C18 C19 C20 C1 176.9(2)
N24 C19 C20 C25 -179.9(2)
C18 C19 C20 C25 -1.5(3)
C1 C20 C25 C30 71.4(3)
C19 C20 C25 C30 -110.1(3)
C1 C20 C25 C26 -113.5(3)
C19 C20 C25 C26 65.1(3)
C30 C25 C26 C27 1.2(4)
C20 C25 C26 C27 -174.0(2)
C25 C26 C27 C28 -0.6(4)
C26 C27 C28 C29 -0.6(5)
C27 C28 C29 C30 1.0(5)
C26 C25 C30 C29 -0.8(4)
C20 C25 C30 C29 174.5(3)
C28 C29 C30 C25 -0.4(5)
C4 C5 C31 C32 -74.4(3)
C6 C5 C31 C32 109.3(3)
C4 C5 C31 C36 104.5(3)
C6 C5 C31 C36 -71.9(3)
C36 C31 C32 C33 0.5(4)
C5 C31 C32 C33 179.4(3)
C31 C32 C33 C34 -0.7(5)
C32 C33 C34 C35 0.4(5)
C33 C34 C35 C36 0.0(5)
C34 C35 C36 C31 -0.1(4)
C32 C31 C36 C35 -0.2(4)
C5 C31 C36 C35 -179.0(2)
C11 C10 C37 C38 87.1(3)
C9 C10 C37 C38 -96.6(3)
C11 C10 C37 C42 -92.5(3)
C9 C10 C37 C42 83.8(3)
C42 C37 C38 C39 1.3(4)
C10 C37 C38 C39 -178.3(2)
C37 C38 C39 C40 0.4(5)
C38 C39 C40 C41 -1.8(5)
C39 C40 C41 C42 1.5(6)
C38 C37 C42 C41 -1.5(4)
C10 C37 C42 C41 178.1(3)
C40 C41 C42 C37 0.1(5)
C14 C15 C43 C48 -106.8(3)
C16 C15 C43 C48 77.5(3)
C14 C15 C43 C44 79.9(3)
C16 C15 C43 C44 -95.8(3)
C48 C43 C44 C45 -3.2(4)
C15 C43 C44 C45 170.2(3)
C43 C44 C45 C46 2.3(5)
C44 C45 C46 C47 0.1(5)
C45 C46 C47 C48 -1.6(5)
C44 C43 C48 C47 1.7(4)
C15 C43 C48 C47 -171.6(3)
C46 C47 C48 C43 0.7(5)
